data_7245973
loop_
_publ_author_name
'Chen, Shiliu'
'Yan, Qinqin'
'Fan, Jie'
'Guo, Changyou'
'Li, Lijun'
'Liu, Zhong-Quan'
'Li, Zejiang'

_publ_section_title
;
 Photo-induced spirocyclization of biaryl ynones with ammonium
 thiocyanate: access to thiocyanate-featured spiro[5,5]trienones
;
_journal_issue 1
_journal_name_full 'Green Chemistry'
_journal_page_first 153
_journal_page_last 160
_journal_paper_doi 10.1039/D2GC03710F
_journal_volume 25
_journal_year 2023
_chemical_formula_sum 'C22 H13 N O2 S'
_chemical_formula_weight 355.39
_space_group_crystal_system orthorhombic
_space_group_IT_number 33
_space_group_name_Hall 'P 2c -2n'
_space_group_name_H-M_alt 'P n a 21'
_atom_sites_solution_hydrogens geom
_audit_creation_method SHELXL-2018/3
_audit_update_record
;
2022-09-30 deposited with the CCDC.	2022-11-23 downloaded from the CCDC.
;
_cell_angle_alpha 90
_cell_angle_beta 90
_cell_angle_gamma 90
_cell_formula_units_Z 4
_cell_length_a 11.7823(9)
_cell_length_b 17.2564(12)
_cell_length_c 8.5563(5)
_cell_measurement_reflns_used 7385
_cell_measurement_temperature 273(2)
_cell_measurement_theta_max 26.75
_cell_measurement_theta_min 2.36
_cell_volume 1739.7(2)
_computing_structure_refinement 'SHELXL-2018/3 (Sheldrick, 2018)'
_computing_structure_solution 'SHELXT 2018/2 (Sheldrick, 2018)'
_diffrn_ambient_temperature 273(2)
_diffrn_measured_fraction_theta_full 0.999
_diffrn_measured_fraction_theta_max 0.999
_diffrn_radiation_type MoK\a
_diffrn_radiation_wavelength 0.71073
_diffrn_reflns_av_R_equivalents 0.0393
_diffrn_reflns_av_unetI/netI 0.0293
_diffrn_reflns_Laue_measured_fraction_full 0.999
_diffrn_reflns_Laue_measured_fraction_max 0.999
_diffrn_reflns_limit_h_max 14
_diffrn_reflns_limit_h_min -14
_diffrn_reflns_limit_k_max 21
_diffrn_reflns_limit_k_min -21
_diffrn_reflns_limit_l_max 9
_diffrn_reflns_limit_l_min -10
_diffrn_reflns_number 19380
_diffrn_reflns_point_group_measured_fraction_full 0.967
_diffrn_reflns_point_group_measured_fraction_max 0.960
_diffrn_reflns_theta_full 25.242
_diffrn_reflns_theta_max 26.782
_diffrn_reflns_theta_min 2.093
_exptl_absorpt_coefficient_mu 0.202
_exptl_absorpt_correction_T_max 0.7454
_exptl_absorpt_correction_T_min 0.6880
_exptl_absorpt_correction_type none
_exptl_crystal_colour yellow
_exptl_crystal_density_diffrn 1.357
_exptl_crystal_description prism
_exptl_crystal_F_000 736
_exptl_crystal_size_max 0.450
_exptl_crystal_size_mid 0.250
_exptl_crystal_size_min 0.220
_refine_diff_density_max 0.175
_refine_diff_density_min -0.189
_refine_diff_density_rms 0.028
_refine_ls_abs_structure_details
;
 Flack x determined using 1261 quotients [(I+)-(I-)]/[(I+)+(I-)]
 (Parsons, Flack and Wagner, Acta Cryst. B69 (2013) 249-259).
;
_refine_ls_abs_structure_Flack 0.10(3)
_refine_ls_extinction_method none
_refine_ls_goodness_of_fit_ref 1.049
_refine_ls_hydrogen_treatment constr
_refine_ls_matrix_type full
_refine_ls_number_parameters 235
_refine_ls_number_reflns 3566
_refine_ls_number_restraints 1
_refine_ls_restrained_S_all 1.049
_refine_ls_R_factor_all 0.0415
_refine_ls_R_factor_gt 0.0339
_refine_ls_shift/su_max 0.000
_refine_ls_shift/su_mean 0.000
_refine_ls_structure_factor_coef Fsqd
_refine_ls_weighting_details 'w=1/[\s^2^(Fo^2^)+(0.0229P)^2^+0.3890P] where P=(Fo^2^+2Fc^2^)/3'
_refine_ls_weighting_scheme calc
_refine_ls_wR_factor_gt 0.0732
_refine_ls_wR_factor_ref 0.0788
_reflns_Friedel_coverage 0.799
_reflns_Friedel_fraction_full 0.929
_reflns_Friedel_fraction_max 0.916
_reflns_number_gt 3159
_reflns_number_total 3566
_reflns_threshold_expression 'I > 2\s(I)'
_cod_data_source_file d2gc03710f2.cif
_cod_data_source_block T9
_cod_depositor_comments 'Adding full bibliography for 7245973.cif.'
_cod_database_code 7245973
_shelx_shelxl_version_number 2018/3
_shelx_space_group_comment
;
The symmetry employed for this shelxl refinement is uniquely defined
by the following loop, which should always be used as a source of
symmetry information in preference to the above space-group names.
They are only intended as comments.
;
_shelx_estimated_absorpt_t_min 0.915
_shelx_estimated_absorpt_t_max 0.957

loop_
_space_group_symop_operation_xyz
'x, y, z'
'-x, -y, z+1/2'
'-x+1/2, y+1/2, z+1/2'
'x+1/2, -y+1/2, z'

loop_
_atom_site_label
_atom_site_type_symbol
_atom_site_fract_x
_atom_site_fract_y
_atom_site_fract_z
_atom_site_U_iso_or_equiv
_atom_site_adp_type
_atom_site_occupancy
_atom_site_site_symmetry_order
_atom_site_calc_flag
_atom_site_refinement_flags_posn
_atom_site_refinement_flags_adp
_atom_site_refinement_flags_occupancy
_atom_site_disorder_assembly
_atom_site_disorder_group
O2 O -0.0050(2) 0.41350(14) 0.5513(4) 0.0929(8) Uani 1 1 d . . . . .
O1 O 0.42938(18) 0.78383(11) 0.4331(3) 0.0753(7) Uani 1 1 d . . . . .
S1 S 0.45808(7) 0.66340(6) 0.18699(11) 0.0752(3) Uani 1 1 d . . . . .
N1 N 0.6724(2) 0.71972(18) 0.2747(4) 0.0787(8) Uani 1 1 d . . . . .
C5 C 0.2869(3) 0.76248(19) 0.8799(4) 0.0777(10) Uani 1 1 d . . . . .
H5 H 0.298063 0.799564 0.957299 0.093 Uiso 1 1 calc R U . . .
C4 C 0.3405(3) 0.77000(16) 0.7386(4) 0.0625(8) Uani 1 1 d . . . . .
H4 H 0.386974 0.812530 0.719844 0.075 Uiso 1 1 calc R U . . .
C3 C 0.3254(2) 0.71411(14) 0.6229(3) 0.0470(6) Uani 1 1 d . . . . .
C8 C 0.2580(2) 0.64968(14) 0.6529(3) 0.0456(6) Uani 1 1 d . . . . .
C9 C 0.24368(18) 0.58460(13) 0.5338(3) 0.0408(5) Uani 1 1 d . . . . .
C15 C 0.32806(18) 0.58961(14) 0.3975(3) 0.0423(5) Uani 1 1 d . . . . .
C16 C 0.3427(2) 0.51869(15) 0.3011(3) 0.0464(6) Uani 1 1 d . . . . .
C21 C 0.4294(2) 0.46773(17) 0.3422(4) 0.0592(7) Uani 1 1 d . . . . .
H21 H 0.476311 0.479376 0.426353 0.071 Uiso 1 1 calc R U . . .
C20 C 0.4463(3) 0.40030(19) 0.2594(4) 0.0718(9) Uani 1 1 d . . . . .
H20 H 0.503574 0.366244 0.288958 0.086 Uiso 1 1 calc R U . . .
C19 C 0.3793(3) 0.38342(19) 0.1347(4) 0.0755(10) Uani 1 1 d . . . . .
H19 H 0.391036 0.337856 0.078914 0.091 Uiso 1 1 calc R U . . .
C7 C 0.2023(3) 0.64463(17) 0.7955(4) 0.0635(8) Uani 1 1 d . . . . .
H7 H 0.154418 0.602875 0.814950 0.076 Uiso 1 1 calc R U . . .
C6 C 0.2168(3) 0.70027(18) 0.9078(4) 0.0781(10) Uani 1 1 d . . . . .
H6 H 0.179203 0.695995 1.003042 0.094 Uiso 1 1 calc R U . . .
C14 C 0.2574(2) 0.50781(14) 0.6167(3) 0.0436(5) Uani 1 1 d . . . . .
H14 H 0.326144 0.497746 0.666069 0.052 Uiso 1 1 calc R U . . .
C13 C 0.1775(2) 0.45408(14) 0.6234(3) 0.0507(6) Uani 1 1 d . . . . .
H13 H 0.191858 0.408550 0.678095 0.061 Uiso 1 1 calc R U . . .
C12 C 0.0672(2) 0.46400(17) 0.5474(4) 0.0570(7) Uani 1 1 d . . . . .
C11 C 0.0485(2) 0.53789(17) 0.4692(4) 0.0563(7) Uani 1 1 d . . . . .
H11 H -0.021775 0.547059 0.423260 0.068 Uiso 1 1 calc R U . . .
C10 C 0.12668(19) 0.59229(15) 0.4607(3) 0.0483(6) Uani 1 1 d . . . . .
H10 H 0.109409 0.637711 0.407272 0.058 Uiso 1 1 calc R U . . .
C17 C 0.2753(2) 0.50150(19) 0.1751(4) 0.0610(7) Uani 1 1 d . . . . .
H17 H 0.217066 0.534907 0.145846 0.073 Uiso 1 1 calc R U . . .
C18 C 0.2948(3) 0.4331(2) 0.0908(4) 0.0744(9) Uani 1 1 d . . . . .
H18 H 0.250010 0.421494 0.004392 0.089 Uiso 1 1 calc R U . . .
C1 C 0.3839(2) 0.65555(16) 0.3674(3) 0.0473(6) Uani 1 1 d . . . . .
C2 C 0.3823(2) 0.72398(15) 0.4706(4) 0.0510(6) Uani 1 1 d . . . . .
C22 C 0.5840(3) 0.69814(17) 0.2460(3) 0.0552(7) Uani 1 1 d . . . . .

loop_
_atom_site_aniso_label
_atom_site_aniso_U_11
_atom_site_aniso_U_22
_atom_site_aniso_U_33
_atom_site_aniso_U_23
_atom_site_aniso_U_13
_atom_site_aniso_U_12
O2 0.0798(15) 0.0809(16) 0.118(2) -0.0010(17) -0.0107(16) -0.0392(13)
O1 0.0674(13) 0.0581(12) 0.1003(19) -0.0033(12) 0.0148(12) -0.0219(10)
S1 0.0707(5) 0.1064(6) 0.0485(4) -0.0041(5) 0.0066(4) -0.0340(5)
N1 0.0539(15) 0.111(2) 0.0717(19) 0.0028(17) 0.0115(13) -0.0139(16)
C5 0.111(3) 0.0574(18) 0.064(2) -0.0241(17) -0.0067(19) 0.0106(18)
C4 0.0696(18) 0.0436(14) 0.074(2) -0.0125(14) -0.0092(16) 0.0039(13)
C3 0.0429(12) 0.0414(12) 0.0565(16) -0.0059(12) -0.0060(11) 0.0053(10)
C8 0.0428(12) 0.0421(12) 0.0517(17) -0.0067(11) 0.0014(11) 0.0045(10)
C9 0.0360(11) 0.0404(12) 0.0462(13) -0.0041(11) 0.0013(10) 0.0010(9)
C15 0.0323(11) 0.0499(13) 0.0448(13) -0.0048(11) -0.0035(10) 0.0005(10)
C16 0.0387(12) 0.0545(14) 0.0459(14) -0.0081(12) 0.0072(11) -0.0058(11)
C21 0.0481(15) 0.0689(18) 0.0605(18) -0.0195(15) 0.0036(13) 0.0075(13)
C20 0.066(2) 0.0674(19) 0.081(2) -0.0181(18) 0.0222(18) 0.0096(15)
C19 0.077(2) 0.070(2) 0.080(3) -0.0304(19) 0.0270(19) -0.0125(17)
C7 0.077(2) 0.0525(16) 0.0611(19) -0.0122(14) 0.0156(16) -0.0008(14)
C6 0.116(3) 0.0595(18) 0.059(2) -0.0163(16) 0.0205(19) 0.0067(19)
C14 0.0406(12) 0.0460(13) 0.0442(13) -0.0064(11) -0.0005(10) 0.0061(10)
C13 0.0603(15) 0.0423(12) 0.0495(15) -0.0033(12) 0.0047(13) 0.0009(11)
C12 0.0522(15) 0.0600(16) 0.0588(18) -0.0125(14) 0.0013(13) -0.0125(12)
C11 0.0357(12) 0.0718(18) 0.0613(17) -0.0031(15) -0.0056(12) 0.0010(12)
C10 0.0377(12) 0.0538(14) 0.0533(15) 0.0016(12) 0.0005(11) 0.0073(11)
C17 0.0549(14) 0.0753(18) 0.0528(16) -0.0090(15) -0.0002(15) -0.0081(13)
C18 0.0753(19) 0.095(2) 0.0533(18) -0.0296(17) 0.0027(15) -0.0277(19)
C1 0.0370(12) 0.0588(15) 0.0462(15) -0.0003(12) 0.0003(11) -0.0057(11)
C2 0.0374(12) 0.0464(14) 0.0692(18) -0.0018(13) -0.0041(12) -0.0029(11)
C22 0.0540(16) 0.0620(16) 0.0498(16) 0.0087(13) 0.0133(13) -0.0033(13)

loop_
_atom_type_symbol
_atom_type_description
_atom_type_scat_dispersion_real
_atom_type_scat_dispersion_imag
_atom_type_scat_source
C C 0.0033 0.0016 'International Tables Vol C Tables 4.2.6.8 and 6.1.1.4'
H H 0.0000 0.0000 'International Tables Vol C Tables 4.2.6.8 and 6.1.1.4'
O O 0.0106 0.0060 'International Tables Vol C Tables 4.2.6.8 and 6.1.1.4'
S S 0.1246 0.1234 'International Tables Vol C Tables 4.2.6.8 and 6.1.1.4'
N N 0.0061 0.0033 'International Tables Vol C Tables 4.2.6.8 and 6.1.1.4'

loop_
_geom_angle_atom_site_label_1
_geom_angle_atom_site_label_2
_geom_angle_atom_site_label_3
_geom_angle
_geom_angle_site_symmetry_1
_geom_angle_site_symmetry_3
_geom_angle_publ_flag
C22 S1 C1 101.56(13) . . ?
C4 C5 C6 120.2(3) . . ?
C4 C5 H5 119.9 . . ?
C6 C5 H5 119.9 . . ?
C5 C4 C3 120.2(3) . . ?
C5 C4 H4 119.9 . . ?
C3 C4 H4 119.9 . . ?
C8 C3 C4 119.7(3) . . ?
C8 C3 C2 121.0(2) . . ?
C4 C3 C2 119.3(2) . . ?
C7 C8 C3 118.9(2) . . ?
C7 C8 C9 119.2(2) . . ?
C3 C8 C9 121.9(2) . . ?
C14 C9 C10 111.5(2) . . ?
C14 C9 C8 108.7(2) . . ?
C10 C9 C8 108.12(19) . . ?
C14 C9 C15 109.69(19) . . ?
C10 C9 C15 105.7(2) . . ?
C8 C9 C15 113.22(19) . . ?
C1 C15 C16 122.4(2) . . ?
C1 C15 C9 120.8(2) . . ?
C16 C15 C9 116.8(2) . . ?
C17 C16 C21 119.1(3) . . ?
C17 C16 C15 123.2(2) . . ?
C21 C16 C15 117.7(2) . . ?
C20 C21 C16 120.7(3) . . ?
C20 C21 H21 119.7 . . ?
C16 C21 H21 119.7 . . ?
C19 C20 C21 120.1(3) . . ?
C19 C20 H20 120.0 . . ?
C21 C20 H20 120.0 . . ?
C20 C19 C18 120.3(3) . . ?
C20 C19 H19 119.9 . . ?
C18 C19 H19 119.9 . . ?
C6 C7 C8 120.9(3) . . ?
C6 C7 H7 119.5 . . ?
C8 C7 H7 119.5 . . ?
C7 C6 C5 120.0(3) . . ?
C7 C6 H6 120.0 . . ?
C5 C6 H6 120.0 . . ?
C13 C14 C9 124.0(2) . . ?
C13 C14 H14 118.0 . . ?
C9 C14 H14 118.0 . . ?
C14 C13 C12 122.1(2) . . ?
C14 C13 H13 119.0 . . ?
C12 C13 H13 119.0 . . ?
O2 C12 C11 122.2(3) . . ?
O2 C12 C13 121.6(3) . . ?
C11 C12 C13 116.2(2) . . ?
C10 C11 C12 122.9(2) . . ?
C10 C11 H11 118.5 . . ?
C12 C11 H11 118.5 . . ?
C11 C10 C9 123.3(2) . . ?
C11 C10 H10 118.3 . . ?
C9 C10 H10 118.3 . . ?
C16 C17 C18 119.4(3) . . ?
C16 C17 H17 120.3 . . ?
C18 C17 H17 120.3 . . ?
C19 C18 C17 120.4(3) . . ?
C19 C18 H18 119.8 . . ?
C17 C18 H18 119.8 . . ?
C15 C1 C2 124.0(2) . . ?
C15 C1 S1 118.2(2) . . ?
C2 C1 S1 117.71(19) . . ?
O1 C2 C1 121.1(3) . . ?
O1 C2 C3 122.6(3) . . ?
C1 C2 C3 116.3(2) . . ?
N1 C22 S1 174.5(3) . . ?

loop_
_geom_bond_atom_site_label_1
_geom_bond_atom_site_label_2
_geom_bond_distance
_geom_bond_site_symmetry_2
_geom_bond_publ_flag
O2 C12 1.218(3) . ?
O1 C2 1.215(3) . ?
S1 C22 1.678(3) . ?
S1 C1 1.779(3) . ?
N1 C22 1.133(4) . ?
C5 C4 1.370(5) . ?
C5 C6 1.376(5) . ?
C5 H5 0.9300 . ?
C4 C3 1.393(4) . ?
C4 H4 0.9300 . ?
C3 C8 1.390(3) . ?
C3 C2 1.475(4) . ?
C8 C7 1.388(4) . ?
C8 C9 1.526(3) . ?
C9 C14 1.512(3) . ?
C9 C10 1.520(3) . ?
C9 C15 1.535(3) . ?
C15 C1 1.339(3) . ?
C15 C16 1.486(3) . ?
C16 C17 1.372(4) . ?
C16 C21 1.393(4) . ?
C21 C20 1.377(4) . ?
C21 H21 0.9300 . ?
C20 C19 1.359(5) . ?
C20 H20 0.9300 . ?
C19 C18 1.366(5) . ?
C19 H19 0.9300 . ?
C7 C6 1.369(4) . ?
C7 H7 0.9300 . ?
C6 H6 0.9300 . ?
C14 C13 1.323(3) . ?
C14 H14 0.9300 . ?
C13 C12 1.463(4) . ?
C13 H13 0.9300 . ?
C12 C11 1.457(4) . ?
C11 C10 1.317(4) . ?
C11 H11 0.9300 . ?
C10 H10 0.9300 . ?
C17 C18 1.402(5) . ?
C17 H17 0.9300 . ?
C18 H18 0.9300 . ?
C1 C2 1.475(4) . ?

loop_
_geom_torsion_atom_site_label_1
_geom_torsion_atom_site_label_2
_geom_torsion_atom_site_label_3
_geom_torsion_atom_site_label_4
_geom_torsion
_geom_torsion_site_symmetry_1
_geom_torsion_site_symmetry_2
_geom_torsion_site_symmetry_3
_geom_torsion_site_symmetry_4
_geom_torsion_publ_flag
C6 C5 C4 C3 -0.9(5) . . . . ?
C5 C4 C3 C8 -1.6(4) . . . . ?
C5 C4 C3 C2 179.0(3) . . . . ?
C4 C3 C8 C7 3.3(4) . . . . ?
C2 C3 C8 C7 -177.2(3) . . . . ?
C4 C3 C8 C9 -176.7(2) . . . . ?
C2 C3 C8 C9 2.8(3) . . . . ?
C7 C8 C9 C14 -46.1(3) . . . . ?
C3 C8 C9 C14 133.9(2) . . . . ?
C7 C8 C9 C10 75.1(3) . . . . ?
C3 C8 C9 C10 -104.9(3) . . . . ?
C7 C8 C9 C15 -168.2(2) . . . . ?
C3 C8 C9 C15 11.8(3) . . . . ?
C14 C9 C15 C1 -139.0(2) . . . . ?
C10 C9 C15 C1 100.7(3) . . . . ?
C8 C9 C15 C1 -17.4(3) . . . . ?
C14 C9 C15 C16 41.9(3) . . . . ?
C10 C9 C15 C16 -78.4(3) . . . . ?
C8 C9 C15 C16 163.4(2) . . . . ?
C1 C15 C16 C17 -91.9(3) . . . . ?
C9 C15 C16 C17 87.2(3) . . . . ?
C1 C15 C16 C21 88.1(3) . . . . ?
C9 C15 C16 C21 -92.7(3) . . . . ?
C17 C16 C21 C20 -1.1(4) . . . . ?
C15 C16 C21 C20 178.8(3) . . . . ?
C16 C21 C20 C19 1.1(5) . . . . ?
C21 C20 C19 C18 -0.1(5) . . . . ?
C3 C8 C7 C6 -2.8(5) . . . . ?
C9 C8 C7 C6 177.3(3) . . . . ?
C8 C7 C6 C5 0.3(6) . . . . ?
C4 C5 C6 C7 1.5(6) . . . . ?
C10 C9 C14 C13 0.5(3) . . . . ?
C8 C9 C14 C13 119.5(3) . . . . ?
C15 C9 C14 C13 -116.2(3) . . . . ?
C9 C14 C13 C12 1.0(4) . . . . ?
C14 C13 C12 O2 178.4(3) . . . . ?
C14 C13 C12 C11 -2.4(4) . . . . ?
O2 C12 C11 C10 -178.3(3) . . . . ?
C13 C12 C11 C10 2.5(4) . . . . ?
C12 C11 C10 C9 -1.2(4) . . . . ?
C14 C9 C10 C11 -0.4(4) . . . . ?
C8 C9 C10 C11 -119.8(3) . . . . ?
C15 C9 C10 C11 118.7(3) . . . . ?
C21 C16 C17 C18 0.1(4) . . . . ?
C15 C16 C17 C18 -179.8(3) . . . . ?
C20 C19 C18 C17 -0.9(5) . . . . ?
C16 C17 C18 C19 0.9(5) . . . . ?
C16 C15 C1 C2 -172.4(2) . . . . ?
C9 C15 C1 C2 8.5(4) . . . . ?
C16 C15 C1 S1 11.3(3) . . . . ?
C9 C15 C1 S1 -167.76(18) . . . . ?
C22 S1 C1 C15 -132.7(2) . . . . ?
C22 S1 C1 C2 50.8(2) . . . . ?
C15 C1 C2 O1 -175.8(3) . . . . ?
S1 C1 C2 O1 0.5(3) . . . . ?
C15 C1 C2 C3 6.9(4) . . . . ?
S1 C1 C2 C3 -176.78(18) . . . . ?
C8 C3 C2 O1 170.2(3) . . . . ?
C4 C3 C2 O1 -10.4(4) . . . . ?
C8 C3 C2 C1 -12.6(3) . . . . ?
C4 C3 C2 C1 166.9(2) . . . . ?
